data_2221683
loop_
_publ_author_name
'\"Ozt\"urk, Asl\?i'
'Babahan, \.Ilknur'
'Sar\?ikavakl\?i, Nursabah'
'H\"okelek, Tuncer'

_publ_section_title
;
 (<i>E</i>,<i>E</i>)-1-(2-Hydroxyimino-1-phenylethylidene)semicarbazide
 monohydrate
;
_journal_coeditor_code HB2932
_journal_issue 5
_journal_name_full 'Acta Crystallographica Section E'
_journal_page_first o1059
_journal_page_last o1060
_journal_paper_doi 10.1107/S1600536809013865
_journal_volume 65
_journal_year 2009
_chemical_formula_iupac 'C9 H10 N4 O2, H2 O'
_chemical_formula_moiety 'C9 H10 N4 O2, H2 O'
_chemical_formula_sum 'C9 H12 N4 O3'
_chemical_formula_weight 224.23
_chemical_name_systematic
;
(<i>E</i>,<i>E</i>)-1-(2-Hydroxyimino-1-phenylethylidene)semicarbazide
monohydrate
;
_space_group_IT_number 2
_symmetry_cell_setting triclinic
_symmetry_space_group_name_Hall '-P 1'
_symmetry_space_group_name_H-M 'P -1'
_atom_sites_solution_hydrogens geom
_atom_sites_solution_primary direct
_atom_sites_solution_secondary difmap
_audit_creation_method SHELXL-97
_cell_angle_alpha 71.900(3)
_cell_angle_beta 89.998(5)
_cell_angle_gamma 78.538(5)
_cell_formula_units_Z 2
_cell_length_a 5.5593(2)
_cell_length_b 8.2701(3)
_cell_length_c 12.6193(5)
_cell_measurement_reflns_used 25
_cell_measurement_temperature 294(2)
_cell_measurement_theta_max 17.3
_cell_measurement_theta_min 8.6
_cell_volume 539.29(4)
_computing_cell_refinement 'CAD-4 EXPRESS (Enraf--Nonius, 1994)'
_computing_data_collection 'CAD-4 EXPRESS (Enraf--Nonius, 1994)'
_computing_data_reduction 'XCAD4 (Harms & Wocadlo, 1995)'
_computing_molecular_graphics 'ORTEP-3 (Farrugia, 1997) and Mercury (Macrae <i>et al.</i>,  2006)'
_computing_publication_material 'WinGX (Farrugia, 1999)'
_computing_structure_refinement 'SHELXL97 (Sheldrick, 2008)'
_computing_structure_solution 'SHELXS97 (Sheldrick, 2008)'
_diffrn_ambient_temperature 294(2)
_diffrn_measured_fraction_theta_full 0.997
_diffrn_measured_fraction_theta_max 0.997
_diffrn_measurement_device_type 'Enraf--Nonius TurboCAD-4'
_diffrn_measurement_method 'Non-profiled \w'
_diffrn_radiation_monochromator graphite
_diffrn_radiation_source 'fine-focus sealed tube'
_diffrn_radiation_type MoK\a
_diffrn_radiation_wavelength 0.71073
_diffrn_reflns_av_R_equivalents 0.0483
_diffrn_reflns_av_sigmaI/netI 0.1002
_diffrn_reflns_limit_h_max 0
_diffrn_reflns_limit_h_min -6
_diffrn_reflns_limit_k_max 9
_diffrn_reflns_limit_k_min -9
_diffrn_reflns_limit_l_max 14
_diffrn_reflns_limit_l_min -14
_diffrn_reflns_number 1953
_diffrn_reflns_theta_full 24.28
_diffrn_reflns_theta_max 24.28
_diffrn_reflns_theta_min 3.40
_diffrn_standards_decay_% 1
_diffrn_standards_interval_time 120
_diffrn_standards_number 3
_exptl_absorpt_coefficient_mu 0.106
_exptl_absorpt_correction_T_max 0.978
_exptl_absorpt_correction_T_min 0.968
_exptl_absorpt_correction_type psi-scan
_exptl_absorpt_process_details '(North <i>et al.</i>,  1968)'
_exptl_crystal_colour colorless
_exptl_crystal_density_diffrn 1.381
_exptl_crystal_density_method 'not measured'
_exptl_crystal_description prism
_exptl_crystal_F_000 236
_exptl_crystal_size_max 0.40
_exptl_crystal_size_mid 0.25
_exptl_crystal_size_min 0.20
_refine_diff_density_max 0.190
_refine_diff_density_min -0.342
_refine_ls_extinction_method none
_refine_ls_goodness_of_fit_ref 1.046
_refine_ls_hydrogen_treatment mixed
_refine_ls_matrix_type full
_refine_ls_number_parameters 171
_refine_ls_number_reflns 1752
_refine_ls_number_restraints 5
_refine_ls_restrained_S_all 1.414
_refine_ls_R_factor_all 0.1624
_refine_ls_R_factor_gt 0.0600
_refine_ls_shift/su_max 0.000
_refine_ls_shift/su_mean 0.000
_refine_ls_structure_factor_coef Fsqd
_refine_ls_weighting_details 'calc w=1/[\s^2^(Fo^2^)+(0.0859P)^2^] where P=(Fo^2^+2Fc^2^)/3'
_refine_ls_weighting_scheme calc
_refine_ls_wR_factor_gt 0.1463
_refine_ls_wR_factor_ref 0.1845
_reflns_number_gt 867
_reflns_number_total 1752
_reflns_threshold_expression I>2\s(I)
_cod_data_source_file hb2932.cif
_cod_data_source_block I
_cod_database_code 2221683
_cod_database_fobs_code 2221683

loop_
_symmetry_equiv_pos_as_xyz
'x, y, z'
'-x, -y, -z'

loop_
_atom_site_type_symbol
_atom_site_label
_atom_site_fract_x
_atom_site_fract_y
_atom_site_fract_z
_atom_site_U_iso_or_equiv
_atom_site_adp_type
_atom_site_calc_flag
_atom_site_refinement_flags
_atom_site_occupancy
_atom_site_disorder_assembly
_atom_site_disorder_group
O O1 0.5650(8) -0.2847(5) 0.9749(4) 0.0635(13) Uani d . 1 . .
O O2 1.6136(8) -0.2215(5) 0.5421(4) 0.0583(13) Uani d . 1 . .
H H21 1.658(12) -0.131(10) 0.490(6) 0.09(3) Uiso d . 1 . .
O O3 0.2334(12) -0.0741(10) 1.0657(7) 0.132(3) Uani d D 1 . .
H H31 0.344(10) -0.122(11) 1.028(6) 0.125 Uiso d D 1 . .
H H32 0.088(7) -0.084(10) 1.041(7) 0.125 Uiso d D 1 . .
N N1 1.0377(8) -0.2812(6) 0.7948(4) 0.0456(13) Uani d . 1 . .
N N2 0.8573(9) -0.2253(6) 0.8554(4) 0.0498(14) Uani d D 1 . .
H H22 0.823(9) -0.128(4) 0.863(4) 0.040(17) Uiso d D 1 . .
N N3 0.7601(11) -0.4938(7) 0.9070(5) 0.0594(16) Uani d D 1 . .
H H3A 0.884(8) -0.531(8) 0.872(5) 0.08(2) Uiso d D 1 . .
H H3B 0.665(11) -0.578(9) 0.942(5) 0.08(2) Uiso d . 1 . .
N N4 1.4358(8) -0.1346(5) 0.5950(4) 0.0435(13) Uani d . 1 . .
C C1 1.0910(10) 0.0218(7) 0.7132(5) 0.0389(14) Uani d . 1 . .
C C2 1.2415(11) 0.0996(7) 0.7590(5) 0.0538(17) Uani d . 1 . .
H H2 1.3800 0.0317 0.8044 0.065 Uiso calc R 1 . .
C C3 1.1895(12) 0.2758(8) 0.7384(6) 0.0646(19) Uani d . 1 . .
H H3 1.2905 0.3257 0.7719 0.077 Uiso calc R 1 . .
C C4 0.9938(13) 0.3786(8) 0.6700(6) 0.0602(18) Uani d . 1 . .
H H4 0.9626 0.4987 0.6543 0.072 Uiso calc R 1 . .
C C5 0.8426(12) 0.3024(8) 0.6244(5) 0.065(2) Uani d . 1 . .
H H5 0.7064 0.3716 0.5778 0.078 Uiso calc R 1 . .
C C6 0.8891(12) 0.1243(8) 0.6466(5) 0.0591(18) Uani d . 1 . .
H H6 0.7829 0.0742 0.6162 0.071 Uiso calc R 1 . .
C C7 1.1479(10) -0.1688(6) 0.7314(4) 0.0387(14) Uani d . 1 . .
C C8 0.7189(11) -0.3364(7) 0.9167(5) 0.0455(15) Uani d . 1 . .
C C9 1.3383(11) -0.2382(8) 0.6696(5) 0.0444(15) Uani d . 1 . .
H H9 1.374(10) -0.359(9) 0.687(5) 0.064(19) Uiso d . 1 . .

loop_
_atom_site_aniso_label
_atom_site_aniso_U_11
_atom_site_aniso_U_22
_atom_site_aniso_U_33
_atom_site_aniso_U_12
_atom_site_aniso_U_13
_atom_site_aniso_U_23
O1 0.066(3) 0.051(3) 0.078(3) -0.018(2) 0.036(3) -0.024(2)
O2 0.062(3) 0.044(3) 0.064(3) -0.005(2) 0.026(2) -0.014(2)
O3 0.106(5) 0.148(6) 0.173(7) 0.002(5) 0.008(5) -0.111(5)
N1 0.049(3) 0.041(3) 0.048(3) -0.012(2) 0.017(3) -0.013(2)
N2 0.058(3) 0.036(3) 0.057(3) -0.015(3) 0.019(3) -0.014(3)
N3 0.065(4) 0.043(3) 0.076(4) -0.022(3) 0.030(3) -0.019(3)
N4 0.046(3) 0.037(3) 0.046(3) -0.006(2) 0.009(2) -0.012(2)
C1 0.038(3) 0.035(3) 0.041(3) -0.007(3) 0.011(3) -0.010(3)
C2 0.050(4) 0.042(4) 0.066(4) -0.005(3) -0.008(3) -0.014(3)
C3 0.062(4) 0.046(4) 0.089(5) -0.016(4) -0.003(4) -0.024(4)
C4 0.074(5) 0.035(3) 0.071(5) -0.013(4) 0.013(4) -0.016(3)
C5 0.068(5) 0.045(4) 0.067(5) 0.010(4) -0.011(4) -0.007(4)
C6 0.060(4) 0.045(4) 0.065(4) -0.008(3) -0.014(4) -0.010(3)
C7 0.043(3) 0.032(3) 0.037(3) -0.009(3) 0.002(3) -0.005(3)
C8 0.049(4) 0.035(3) 0.046(4) -0.009(3) 0.012(3) -0.005(3)
C9 0.051(4) 0.031(3) 0.051(4) -0.011(3) 0.007(3) -0.012(3)

loop_
_atom_type_symbol
_atom_type_description
_atom_type_scat_dispersion_real
_atom_type_scat_dispersion_imag
_atom_type_scat_source
C C 0.0033 0.0016 'International Tables Vol C Tables 4.2.6.8 and 6.1.1.4'
H H 0.0000 0.0000 'International Tables Vol C Tables 4.2.6.8 and 6.1.1.4'
N N 0.0061 0.0033 'International Tables Vol C Tables 4.2.6.8 and 6.1.1.4'
O O 0.0106 0.0060 'International Tables Vol C Tables 4.2.6.8 and 6.1.1.4'

loop_
_geom_angle_atom_site_label_1
_geom_angle_atom_site_label_2
_geom_angle_atom_site_label_3
_geom_angle_site_symmetry_1
_geom_angle_site_symmetry_3
_geom_angle
_geom_angle_publ_flag
N4 O2 H21 . . 101(4) ?
H31 O3 H32 . . 105(4) ?
C7 N1 N2 . . 118.1(5) ?
N1 N2 C8 . . 120.5(5) ?
N1 N2 H22 . . 126(4) ?
C8 N2 H22 . . 113(4) ?
C8 N3 H3A . . 122(4) ?
C8 N3 H3B . . 123(4) ?
H3A N3 H3B . . 115(6) ?
C9 N4 O2 . . 112.3(4) ?
C2 C1 C7 . . 121.7(5) ?
C6 C1 C2 . . 118.6(5) ?
C6 C1 C7 . . 119.7(5) ?
C1 C2 H2 . . 119.7 ?
C3 C2 C1 . . 120.7(6) ?
C3 C2 H2 . . 119.7 ?
C2 C3 H3 . . 119.5 ?
C4 C3 C2 . . 121.1(6) ?
C4 C3 H3 . . 119.5 ?
C3 C4 C5 . . 118.6(6) ?
C3 C4 H4 . . 120.7 ?
C5 C4 H4 . . 120.7 ?
C4 C5 C6 . . 121.0(6) ?
C4 C5 H5 . . 119.5 ?
C6 C5 H5 . . 119.5 ?
C1 C6 C5 . . 120.0(6) ?
C1 C6 H6 . . 120.0 ?
C5 C6 H6 . . 120.0 ?
N1 C7 C1 . . 126.4(5) ?
N1 C7 C9 . . 114.9(5) ?
C9 C7 C1 . . 118.7(5) ?
O1 C8 N2 . . 119.1(5) ?
O1 C8 N3 . . 124.4(6) ?
N3 C8 N2 . . 116.5(5) ?
N4 C9 C7 . . 119.3(5) ?
N4 C9 H9 . . 125(4) ?
C7 C9 H9 . . 116(3) ?

loop_
_geom_bond_atom_site_label_1
_geom_bond_atom_site_label_2
_geom_bond_site_symmetry_2
_geom_bond_distance
_geom_bond_publ_flag
O1 C8 . 1.226(6) ?
O2 N4 . 1.399(5) ?
O2 H21 . 0.91(8) ?
O3 H31 . 0.88(7) ?
O3 H32 . 0.90(3) ?
N1 C7 . 1.281(6) ?
N2 N1 . 1.357(6) ?
N2 C8 . 1.369(7) ?
N2 H22 . 0.82(3) ?
N3 H3A . 0.88(3) ?
N3 H3B . 0.96(7) ?
C1 C2 . 1.376(8) ?
C1 C6 . 1.365(8) ?
C2 C3 . 1.368(8) ?
C2 H2 . 0.9300 ?
C3 H3 . 0.9300 ?
C4 C3 . 1.352(9) ?
C4 C5 . 1.368(9) ?
C4 H4 . 0.9300 ?
C5 C6 . 1.381(8) ?
C5 H5 . 0.9300 ?
C6 H6 . 0.9300 ?
C7 C1 . 1.489(7) ?
C8 N3 . 1.320(7) ?
C9 N4 . 1.264(7) ?
C9 C7 . 1.447(7) ?
C9 H9 . 0.94(6) ?

loop_
_geom_hbond_atom_site_label_D
_geom_hbond_atom_site_label_H
_geom_hbond_atom_site_label_A
_geom_hbond_site_symmetry_A
_geom_hbond_distance_DH
_geom_hbond_distance_HA
_geom_hbond_distance_DA
_geom_hbond_angle_DHA
_geom_hbond_publ_flag
N3 H3A N1 . 0.88(3) 2.32(6) 2.647(8) 102(5) yes
O3 H31 O1 . 0.88(7) 1.92(8) 2.776(9) 164(8) yes
O3 H32 O3 2_557 0.90(3) 2.17(7) 2.909(11) 140(7) yes
N2 H22 O3 2_657 0.82(3) 2.10(4) 2.901(10) 162(5) yes
N3 H3B O1 2_647 0.96(7) 1.96(6) 2.909(8) 169(6) yes

loop_
_geom_torsion_atom_site_label_1
_geom_torsion_atom_site_label_2
_geom_torsion_atom_site_label_3
_geom_torsion_atom_site_label_4
_geom_torsion_site_symmetry_1
_geom_torsion_site_symmetry_2
_geom_torsion_site_symmetry_3
_geom_torsion_site_symmetry_4
_geom_torsion
_geom_torsion_publ_flag
N2 N1 C7 C1 . . . . -2.8(8) ?
N2 N1 C7 C9 . . . . 179.9(5) ?
C8 N2 N1 C7 . . . . 174.2(5) ?
N1 N2 C8 O1 . . . . 176.6(5) ?
N1 N2 C8 N3 . . . . -4.4(8) ?
C6 C1 C2 C3 . . . . 0.1(9) ?
C7 C1 C2 C3 . . . . 178.0(6) ?
C2 C1 C6 C5 . . . . 1.4(9) ?
C7 C1 C6 C5 . . . . -176.5(6) ?
C1 C2 C3 C4 . . . . -2.0(10) ?
C5 C4 C3 C2 . . . . 2.2(10) ?
C3 C4 C5 C6 . . . . -0.6(10) ?
C4 C5 C6 C1 . . . . -1.2(10) ?
N1 C7 C1 C2 . . . . 106.3(7) ?
N1 C7 C1 C6 . . . . -75.8(8) ?
C9 C7 C1 C2 . . . . -76.5(7) ?
C9 C7 C1 C6 . . . . 101.4(6) ?
N4 C9 C7 N1 . . . . 171.4(5) ?
N4 C9 C7 C1 . . . . -6.1(8) ?
C7 C9 N4 O2 . . . . -179.2(5) ?

loop_
_cod_related_entry_id
_cod_related_entry_database
_cod_related_entry_code
1 ChemSpider 30655763
